data_4517624
loop_
_publ_author_name
'Zhang, Hongkui'
'Jiang, Chunhui'
'Tan, Jian-Ping'
'Hu, Hui-Lin'
'Chen, Yayun'
'Ren, Xiaoyu'
'Zhang, Hong-Su'
'Wang, Tianli'

_publ_section_title
;
 Highly Enantioselective Construction of Fully Substituted Stereocenters
 Enabled by In Situ Phosphonium-Containing Organocatalysis
;
_journal_name_full 'ACS Catalysis'
_journal_page_first 5698
_journal_page_last 5706
_journal_paper_doi 10.1021/acscatal.0c01079
_journal_year 2020
_chemical_absolute_configuration ad
_chemical_formula_moiety 'C19 H17 N O5 S'
_chemical_formula_sum 'C19 H17 N O5 S'
_chemical_formula_weight 371.39
_space_group_crystal_system monoclinic
_space_group_IT_number 4
_space_group_name_Hall 'P 2yb'
_space_group_name_H-M_alt 'P 1 21 1'
_atom_sites_solution_hydrogens geom
_atom_sites_solution_primary direct
_audit_creation_date 2019-04-17
_audit_creation_method
;
Olex2 1.2
(compiled 2016.02.19 svn.r3266 for OlexSys, GUI svn.r5155)
;
_cell_angle_alpha 90
_cell_angle_beta 90.712(2)
_cell_angle_gamma 90
_cell_formula_units_Z 4
_cell_length_a 7.9914(2)
_cell_length_b 19.2773(6)
_cell_length_c 12.1358(3)
_cell_measurement_reflns_used 6519
_cell_measurement_temperature 292.8(4)
_cell_measurement_theta_max 72.4870
_cell_measurement_theta_min 4.2970
_cell_volume 1869.41(9)
_computing_cell_refinement
;
CrysAlisPro, Agilent Technologies,
Version 1.171.37.35 (release 13-08-2014 CrysAlis171 .NET)
(compiled Aug 13 2014,18:06:01)
;
_computing_data_collection
;
CrysAlisPro, Agilent Technologies,
Version 1.171.37.35 (release 13-08-2014 CrysAlis171 .NET)
(compiled Aug 13 2014,18:06:01)
;
_computing_data_reduction
;
CrysAlisPro, Agilent Technologies,
Version 1.171.37.35 (release 13-08-2014 CrysAlis171 .NET)
(compiled Aug 13 2014,18:06:01)
;
_computing_molecular_graphics 'Olex2 (Dolomanov et al., 2009)'
_computing_publication_material 'Olex2 (Dolomanov et al., 2009)'
_computing_structure_refinement 'ShelXL (Sheldrick, 2015)'
_computing_structure_solution 'ShelXT (Sheldrick, 2015)'
_diffrn_ambient_environment air
_diffrn_ambient_temperature 292.8(4)
_diffrn_detector 'CCD plate'
_diffrn_detector_area_resol_mean 15.9595
_diffrn_detector_type EosS2
_diffrn_measured_fraction_theta_full 0.997
_diffrn_measured_fraction_theta_max 0.987
_diffrn_measurement_details
;
#__ type_ start__ end____ width___ exp.time_
  1 omega   23.00   89.00   1.0000    1.0000
omega____ theta____ kappa____ phi______ frames
    -       36.0421 -125.0000   90.0000 66

#__ type_ start__ end____ width___ exp.time_
  2 omega  -33.00   55.00   1.0000    1.0000
omega____ theta____ kappa____ phi______ frames
    -       36.0421  -38.0000  -60.0000 88

#__ type_ start__ end____ width___ exp.time_
  3 omega   17.00  105.00   1.0000    1.0000
omega____ theta____ kappa____ phi______ frames
    -       36.0421   38.0000  120.0000 88

#__ type_ start__ end____ width___ exp.time_
  4 omega   17.00  105.00   1.0000    1.0000
omega____ theta____ kappa____ phi______ frames
    -       36.0421   38.0000   30.0000 88

#__ type_ start__ end____ width___ exp.time_
  5 omega  -33.00   55.00   1.0000    1.0000
omega____ theta____ kappa____ phi______ frames
    -       36.0421  -38.0000 -150.0000 88

#__ type_ start__ end____ width___ exp.time_
  6 omega   17.00   85.00   1.0000    1.0000
omega____ theta____ kappa____ phi______ frames
    -       36.0421 -117.0000  -45.0000 68

#__ type_ start__ end____ width___ exp.time_
  7 omega    9.00  104.00   1.0000    1.0000
omega____ theta____ kappa____ phi______ frames
    -       36.0421   77.0000    0.0000 95

#__ type_ start__ end____ width___ exp.time_
  8 omega   19.00  103.00   1.0000    1.0000
omega____ theta____ kappa____ phi______ frames
    -       36.0421   57.0000   60.0000 84

#__ type_ start__ end____ width___ exp.time_
  9 omega  -33.00   55.00   1.0000    1.0000
omega____ theta____ kappa____ phi______ frames
    -       36.0421  -38.0000  -30.0000 88

#__ type_ start__ end____ width___ exp.time_
 10 omega   40.00   98.00   1.0000    1.5000
omega____ theta____ kappa____ phi______ frames
    -      108.0000  -45.0000  -30.0000 58

#__ type_ start__ end____ width___ exp.time_
 11 omega   40.00   98.00   1.0000    1.5000
omega____ theta____ kappa____ phi______ frames
    -      108.0000  -45.0000   30.0000 58

#__ type_ start__ end____ width___ exp.time_
 12 omega   37.00  146.00   1.0000    1.5000
omega____ theta____ kappa____ phi______ frames
    -      108.0000  -15.0000 -150.0000 109

#__ type_ start__ end____ width___ exp.time_
 13 omega   41.00  126.00   1.0000    1.5000
omega____ theta____ kappa____ phi______ frames
    -      108.0000  -61.0000   60.0000 85

#__ type_ start__ end____ width___ exp.time_
 14 omega   38.00  116.00   1.0000    1.5000
omega____ theta____ kappa____ phi______ frames
    -      108.0000 -111.0000 -180.0000 78

#__ type_ start__ end____ width___ exp.time_
 15 omega   38.00  116.00   1.0000    1.5000
omega____ theta____ kappa____ phi______ frames
    -      108.0000 -111.0000  -90.0000 78

#__ type_ start__ end____ width___ exp.time_
 16 omega  100.00  178.00   1.0000    1.5000
omega____ theta____ kappa____ phi______ frames
    -      108.0000  111.0000  -30.0000 78

#__ type_ start__ end____ width___ exp.time_
 17 omega   38.00   91.00   1.0000    1.5000
omega____ theta____ kappa____ phi______ frames
    -      108.0000  -30.0000   60.0000 53

#__ type_ start__ end____ width___ exp.time_
 18 omega   39.00  109.00   1.0000    1.5000
omega____ theta____ kappa____ phi______ frames
    -      108.0000  -94.0000    0.0000 70

#__ type_ start__ end____ width___ exp.time_
 19 omega   38.00   91.00   1.0000    1.5000
omega____ theta____ kappa____ phi______ frames
    -      108.0000  -30.0000  -90.0000 53

#__ type_ start__ end____ width___ exp.time_
 20 omega   38.00  116.00   1.0000    1.5000
omega____ theta____ kappa____ phi______ frames
    -      108.0000 -111.0000   90.0000 78

#__ type_ start__ end____ width___ exp.time_
 21 omega   40.00   98.00   1.0000    1.5000
omega____ theta____ kappa____ phi______ frames
    -      108.0000  -45.0000 -180.0000 58

#__ type_ start__ end____ width___ exp.time_
 22 omega   39.00   64.00   1.0000    1.5000
omega____ theta____ kappa____ phi______ frames
    -      108.0000    0.0000  -60.0000 25
;
_diffrn_measurement_device 'four-circle diffractometer'
_diffrn_measurement_device_type 'New Gemini, Dual, Cu at zero, EosS2'
_diffrn_measurement_method '\w scans'
_diffrn_orient_matrix_UB_11 -0.0251968000
_diffrn_orient_matrix_UB_12 0.0065754000
_diffrn_orient_matrix_UB_13 -0.1257204000
_diffrn_orient_matrix_UB_21 -0.1384174000
_diffrn_orient_matrix_UB_22 -0.0557559000
_diffrn_orient_matrix_UB_23 0.0035260000
_diffrn_orient_matrix_UB_31 -0.1317755000
_diffrn_orient_matrix_UB_32 0.0568740000
_diffrn_orient_matrix_UB_33 0.0179149000
_diffrn_radiation_monochromator graphite
_diffrn_radiation_probe x-ray
_diffrn_radiation_type CuK\a
_diffrn_radiation_wavelength 1.54184
_diffrn_reflns_av_R_equivalents 0.0333
_diffrn_reflns_av_unetI/netI 0.0286
_diffrn_reflns_Laue_measured_fraction_full 0.997
_diffrn_reflns_Laue_measured_fraction_max 0.987
_diffrn_reflns_limit_h_max 7
_diffrn_reflns_limit_h_min -9
_diffrn_reflns_limit_k_max 23
_diffrn_reflns_limit_k_min -19
_diffrn_reflns_limit_l_max 14
_diffrn_reflns_limit_l_min -14
_diffrn_reflns_number 19543
_diffrn_reflns_point_group_measured_fraction_full 0.920
_diffrn_reflns_point_group_measured_fraction_max 0.899
_diffrn_reflns_theta_full 67.684
_diffrn_reflns_theta_max 72.575
_diffrn_reflns_theta_min 5.536
_diffrn_source 'Enhance (Cu) X-ray Source'
_exptl_absorpt_coefficient_mu 1.794
_exptl_absorpt_correction_T_max 1.00000
_exptl_absorpt_correction_T_min 0.21177
_exptl_absorpt_correction_type multi-scan
_exptl_absorpt_process_details
;
CrysAlisPro, Agilent Technologies,
Version 1.171.37.35 (release 13-08-2014 CrysAlis171 .NET)
(compiled Aug 13 2014,18:06:01)
Empirical absorption correction using spherical harmonics,
 implemented in SCALE3 ABSPACK scaling algorithm.
;
_exptl_crystal_colour 'clear light colourless'
_exptl_crystal_colour_lustre clear
_exptl_crystal_colour_modifier light
_exptl_crystal_colour_primary colourless
_exptl_crystal_density_diffrn 1.320
_exptl_crystal_description plate
_exptl_crystal_F_000 776
_exptl_crystal_size_max 0.7
_exptl_crystal_size_mid 0.6
_exptl_crystal_size_min 0.2
_refine_diff_density_max 0.229
_refine_diff_density_min -0.383
_refine_diff_density_rms 0.068
_refine_ls_abs_structure_details
;
 Flack x determined using 2538 quotients [(I+)-(I-)]/[(I+)+(I-)]
 (Parsons, Flack and Wagner, Acta Cryst. B69 (2013) 249-259).
;
_refine_ls_abs_structure_Flack 0.017(8)
_refine_ls_extinction_method none
_refine_ls_goodness_of_fit_ref 1.051
_refine_ls_hydrogen_treatment constr
_refine_ls_matrix_type full
_refine_ls_number_parameters 473
_refine_ls_number_reflns 6640
_refine_ls_number_restraints 1
_refine_ls_restrained_S_all 1.051
_refine_ls_R_factor_all 0.0552
_refine_ls_R_factor_gt 0.0534
_refine_ls_shift/su_max 0.000
_refine_ls_shift/su_mean 0.000
_refine_ls_structure_factor_coef Fsqd
_refine_ls_weighting_details 'w=1/[\s^2^(Fo^2^)+(0.1063P)^2^+0.0539P] where P=(Fo^2^+2Fc^2^)/3'
_refine_ls_weighting_scheme calc
_refine_ls_wR_factor_gt 0.1395
_refine_ls_wR_factor_ref 0.1434
_reflns_Friedel_coverage 0.765
_reflns_Friedel_fraction_full 0.837
_reflns_Friedel_fraction_max 0.804
_reflns_number_gt 6337
_reflns_number_total 6640
_reflns_threshold_expression 'I > 2\s(I)'
_cod_data_source_file cs0c01079_si_002.cif
_cod_data_source_block wtl-wjh-1-2
_cod_depositor_comments 'Adding full bibliography for 4517624.cif.'
_cod_database_code 4517624
_shelx_space_group_comment
;
The symmetry employed for this shelxl refinement is uniquely defined
by the following loop, which should always be used as a source of
symmetry information in preference to the above space-group names.
They are only intended as comments.
;
_reflns_odcompleteness_completeness 99.07
_reflns_odcompleteness_iscentric 1
_reflns_odcompleteness_theta 66.97
_olex2_refinement_description
;
1. Fixed Uiso
 At 1.2 times of:
  All C(H) groups, All C(H,H) groups
 At 1.5 times of:
  All C(H,H,H) groups
2.a Ternary CH refined with riding coordinates:
 C00G(H00G), C00Q(H00Q)
2.b Secondary CH2 refined with riding coordinates:
 C013(H01A,H01B), C01C(H01H,H01I)
2.c Aromatic/amide H refined with riding coordinates:
 C00I(H00I), C00K(H00K), C00N(H00N), C00T(H00T), C00U(H00U), C00V(H00V),
 C00Z(H00Z), C011(H011), C012(H012), C014(H014), C016(H016), C017(H017),
 C018(H018), C01A(H01F), C01B(H01G), C01D(H01J)
2.d Idealised Me refined as rotating group:
 C00Y(H00A,H00B,H00C), C019(H01C,H01D,H01E), C01F(H01K,H01L,H01M), C01G(H01N,
 H01O,H01P)
;
_shelx_shelxl_version_number 2014/7
_olex2_date_sample_data_collection 2019-04-17
_olex2_submission_special_instructions 'No special instructions were received'

loop_
_space_group_symop_operation_xyz
'x, y, z'
'-x, y+1/2, -z'

loop_
_atom_site_label
_atom_site_type_symbol
_atom_site_fract_x
_atom_site_fract_y
_atom_site_fract_z
_atom_site_U_iso_or_equiv
_atom_site_adp_type
_atom_site_occupancy
_atom_site_site_symmetry_order
_atom_site_calc_flag
_atom_site_refinement_flags_posn
_atom_site_refinement_flags_adp
_atom_site_refinement_flags_occupancy
_atom_site_disorder_assembly
_atom_site_disorder_group
S01 S 0.32053(9) 0.42604(5) 0.13691(7) 0.0470(2) Uani 1 1 d . . . . .
S02 S 0.58237(14) 0.65697(6) 0.56143(9) 0.0621(3) Uani 1 1 d . . . . .
O003 O 0.1669(4) 0.62078(17) 0.0138(3) 0.0685(9) Uani 1 1 d . . . . .
O004 O 0.4461(3) 0.39215(19) 0.0745(3) 0.0686(8) Uani 1 1 d . . . . .
O005 O 0.0245(4) 0.50228(19) -0.1408(2) 0.0692(8) Uani 1 1 d . . . . .
O006 O 0.3702(4) 0.46470(18) 0.2313(3) 0.0689(8) Uani 1 1 d . . . . .
O007 O 0.7864(5) 0.5057(2) 0.3137(3) 0.0782(10) Uani 1 1 d . . . . .
N008 N 0.2144(3) 0.47789(16) 0.0483(3) 0.0452(6) Uani 1 1 d . . . . .
O009 O 0.4386(5) 0.6994(2) 0.5469(3) 0.0818(11) Uani 1 1 d . . . . .
O00A O 0.8133(5) 0.4543(2) 0.4767(3) 0.0800(11) Uani 1 1 d . . . . .
O00B O 0.2327(4) 0.5460(2) 0.4642(3) 0.0799(10) Uani 1 1 d . . . . .
N00C N 0.6261(4) 0.61577(19) 0.4420(3) 0.0543(8) Uani 1 1 d . . . . .
C00D C 0.0471(4) 0.58811(19) 0.0441(3) 0.0450(7) Uani 1 1 d . . . . .
C00E C -0.1259(4) 0.61612(19) 0.0401(3) 0.0427(7) Uani 1 1 d . . . . .
O00F O 0.7330(6) 0.6888(2) 0.5958(4) 0.0910(12) Uani 1 1 d . . . . .
C00G C 0.4899(5) 0.5781(2) 0.3837(3) 0.0518(8) Uani 1 1 d . . . . .
H00G H 0.5135 0.5703 0.3056 0.062 Uiso 1 1 calc R . . . .
C00H C 0.1550(4) 0.36942(18) 0.1645(3) 0.0428(7) Uani 1 1 d . . . . .
C00I C -0.2630(4) 0.5763(2) 0.0704(3) 0.0487(8) Uani 1 1 d . . . . .
H00I H -0.2478 0.5307 0.0933 0.058 Uiso 1 1 calc R . . . .
C00J C 0.0150(4) 0.38685(18) 0.1015(3) 0.0405(6) Uani 1 1 d . . . . .
C00K C -0.1297(4) 0.34832(19) 0.1116(3) 0.0464(7) Uani 1 1 d . . . . .
H00K H -0.2244 0.3595 0.0700 0.056 Uiso 1 1 calc R . . . .
C00L C 0.0421(4) 0.44952(18) 0.0314(3) 0.0416(7) Uani 1 1 d . . . . .
C00M C -0.0257(5) 0.4489(2) -0.0856(3) 0.0511(8) Uani 1 1 d . . . . .
C00N C -0.4446(5) 0.6723(3) 0.0335(4) 0.0595(10) Uani 1 1 d . . . . .
H00N H -0.5514 0.6914 0.0318 0.071 Uiso 1 1 calc R . . . .
C00O C 0.3040(5) 0.5875(3) 0.4060(3) 0.0578(10) Uani 1 1 d . . . . .
O00P O -0.1177(8) 0.4064(3) -0.1181(4) 0.119(2) Uani 1 1 d . . . . .
C00Q C 0.0724(4) 0.51684(18) 0.0930(3) 0.0414(7) Uani 1 1 d . . . . .
H00Q H 0.0602 0.5141 0.1731 0.050 Uiso 1 1 calc R . . . .
C00R C -0.1329(5) 0.2927(2) 0.1843(3) 0.0504(8) Uani 1 1 d . . . . .
C00S C 0.6048(5) 0.5393(2) 0.4583(3) 0.0500(8) Uani 1 1 d . . . . .
C00T C -0.4223(5) 0.6048(2) 0.0663(3) 0.0564(9) Uani 1 1 d . . . . .
H00T H -0.5142 0.5781 0.0858 0.068 Uiso 1 1 calc R . . . .
C00U C 0.1562(5) 0.3142(2) 0.2361(3) 0.0482(8) Uani 1 1 d . . . . .
H00U H 0.2515 0.3028 0.2769 0.058 Uiso 1 1 calc R . . . .
C00V C 0.4913(7) 0.5788(4) 0.7479(4) 0.0768(15) Uani 1 1 d . . . . .
H00V H 0.4843 0.6188 0.7903 0.092 Uiso 1 1 calc R . . . .
C00W C 0.7441(5) 0.4975(2) 0.4060(3) 0.0548(9) Uani 1 1 d . . . . .
C00X C 0.5508(5) 0.5240(3) 0.5742(3) 0.0554(9) Uani 1 1 d . . . . .
C00Y C -0.2885(7) 0.2500(3) 0.1964(5) 0.0748(13) Uani 1 1 d . . . . .
H00A H -0.3403 0.2609 0.2653 0.112 Uiso 1 1 calc GR . . . .
H00B H -0.2601 0.2017 0.1948 0.112 Uiso 1 1 calc GR . . . .
H00C H -0.3649 0.2603 0.1369 0.112 Uiso 1 1 calc GR . . . .
C00Z C 0.0098(6) 0.2760(2) 0.2452(3) 0.0534(9) Uani 1 1 d . . . . .
H00Z H 0.0072 0.2384 0.2931 0.064 Uiso 1 1 calc R . . . .
C010 C 0.5379(5) 0.5819(3) 0.6387(3) 0.0603(10) Uani 1 1 d . . . . .
C011 C -0.1504(5) 0.6843(2) 0.0063(4) 0.0565(9) Uani 1 1 d . . . . .
H011 H -0.0595 0.7114 -0.0141 0.068 Uiso 1 1 calc R . . . .
C012 C 0.4562(6) 0.5158(4) 0.7916(4) 0.0845(18) Uani 1 1 d . . . . .
H012 H 0.4258 0.5128 0.8652 0.101 Uiso 1 1 calc R . . . .
C013 C -0.0372(10) 0.5102(4) -0.2531(4) 0.0929(19) Uani 1 1 d . . . . .
H01A H 0.0077 0.4736 -0.2990 0.111 Uiso 1 1 calc R . . . .
H01B H -0.1583 0.5067 -0.2548 0.111 Uiso 1 1 calc R . . . .
C014 C -0.3098(6) 0.7117(3) 0.0031(4) 0.0667(12) Uani 1 1 d . . . . .
H014 H -0.3261 0.7573 -0.0199 0.080 Uiso 1 1 calc R . . . .
C015 C 0.2177(5) 0.6444(3) 0.3465(3) 0.0585(10) Uani 1 1 d . . . . .
C016 C 0.3011(6) 0.6920(3) 0.2825(4) 0.0664(11) Uani 1 1 d . . . . .
H016 H 0.4164 0.6889 0.2748 0.080 Uiso 1 1 calc R . . . .
C017 C 0.0451(6) 0.6492(3) 0.3554(5) 0.0755(13) Uani 1 1 d . . . . .
H017 H -0.0126 0.6171 0.3976 0.091 Uiso 1 1 calc R . . . .
C018 C 0.2132(8) 0.7444(3) 0.2298(5) 0.0814(15) Uani 1 1 d . . . . .
H018 H 0.2700 0.7769 0.1877 0.098 Uiso 1 1 calc R . . . .
C019 C 0.0129(9) 0.5760(4) -0.2941(6) 0.103(2) Uani 1 1 d . . . . .
H01C H -0.0263 0.5812 -0.3688 0.155 Uiso 1 1 calc GR . . . .
H01D H 0.1328 0.5792 -0.2920 0.155 Uiso 1 1 calc GR . . . .
H01E H -0.0339 0.6120 -0.2494 0.155 Uiso 1 1 calc GR . . . .
C01A C -0.0401(7) 0.7010(4) 0.3025(6) 0.0875(17) Uani 1 1 d . . . . .
H01F H -0.1557 0.7040 0.3093 0.105 Uiso 1 1 calc R . . . .
C01B C 0.5132(6) 0.4599(3) 0.6194(4) 0.0671(11) Uani 1 1 d . . . . .
H01G H 0.5203 0.4199 0.5770 0.081 Uiso 1 1 calc R . . . .
C01C C 0.9463(9) 0.4108(4) 0.4354(5) 0.097(2) Uani 1 1 d . . . . .
H01H H 0.9135 0.3908 0.3650 0.117 Uiso 1 1 calc R . . . .
H01I H 1.0468 0.4381 0.4249 0.117 Uiso 1 1 calc R . . . .
C01D C 0.0423(8) 0.7488(3) 0.2393(5) 0.0829(15) Uani 1 1 d . . . . .
H01J H -0.0169 0.7838 0.2033 0.099 Uiso 1 1 calc R . . . .
C01E C 0.4644(7) 0.4562(4) 0.7294(5) 0.0798(15) Uani 1 1 d . . . . .
C01F C 0.4181(10) 0.3866(5) 0.7764(6) 0.112(2) Uani 1 1 d . . . . .
H01K H 0.4557 0.3839 0.8518 0.168 Uiso 1 1 calc GR . . . .
H01L H 0.4703 0.3506 0.7345 0.168 Uiso 1 1 calc GR . . . .
H01M H 0.2988 0.3810 0.7731 0.168 Uiso 1 1 calc GR . . . .
C01G C 0.978(2) 0.3572(7) 0.5135(8) 0.204(8) Uani 1 1 d . . . . .
H01N H 1.0546 0.3242 0.4831 0.306 Uiso 1 1 calc GR . . . .
H01O H 0.8746 0.3342 0.5305 0.306 Uiso 1 1 calc GR . . . .
H01P H 1.0252 0.3768 0.5795 0.306 Uiso 1 1 calc GR . . . .

loop_
_atom_site_aniso_label
_atom_site_aniso_U_11
_atom_site_aniso_U_22
_atom_site_aniso_U_33
_atom_site_aniso_U_23
_atom_site_aniso_U_13
_atom_site_aniso_U_12
S01 0.0369(4) 0.0460(4) 0.0580(5) 0.0018(4) -0.0038(3) 0.0011(3)
S02 0.0666(6) 0.0606(6) 0.0588(5) -0.0226(5) -0.0104(4) 0.0076(5)
O003 0.0449(14) 0.0514(16) 0.109(3) 0.0159(17) 0.0089(14) -0.0085(12)
O004 0.0418(14) 0.0699(19) 0.094(2) 0.0066(17) 0.0082(13) 0.0108(13)
O005 0.086(2) 0.072(2) 0.0497(15) 0.0158(14) -0.0120(13) -0.0194(17)
O006 0.0680(18) 0.0622(19) 0.076(2) 0.0000(16) -0.0246(15) -0.0102(15)
O007 0.088(2) 0.092(3) 0.0553(17) 0.0008(17) 0.0252(15) 0.016(2)
N008 0.0375(13) 0.0459(16) 0.0522(15) 0.0002(12) 0.0044(11) -0.0034(11)
O009 0.100(3) 0.079(2) 0.066(2) -0.0201(17) -0.0075(17) 0.032(2)
O00A 0.104(3) 0.082(2) 0.0548(17) -0.0026(16) 0.0208(16) 0.035(2)
O00B 0.0624(18) 0.094(3) 0.084(2) 0.023(2) 0.0062(16) -0.0189(17)
N00C 0.0543(17) 0.0533(19) 0.0551(17) -0.0085(14) 0.0007(13) -0.0067(14)
C00D 0.0413(16) 0.0390(17) 0.0547(18) 0.0016(14) 0.0001(13) -0.0047(13)
C00E 0.0420(17) 0.0445(18) 0.0416(15) 0.0025(13) 0.0017(12) -0.0002(13)
O00F 0.099(3) 0.074(2) 0.098(3) -0.030(2) -0.030(2) -0.007(2)
C00G 0.059(2) 0.054(2) 0.0429(17) -0.0077(16) 0.0056(14) -0.0109(17)
C00H 0.0441(16) 0.0407(17) 0.0435(16) -0.0009(13) 0.0008(12) 0.0055(13)
C00I 0.0444(17) 0.0474(19) 0.0543(19) 0.0096(15) 0.0044(14) -0.0006(14)
C00J 0.0400(15) 0.0393(17) 0.0423(15) -0.0033(13) 0.0007(11) 0.0038(13)
C00K 0.0433(16) 0.0428(19) 0.0531(18) -0.0004(15) 0.0003(13) -0.0013(14)
C00L 0.0410(15) 0.0394(17) 0.0446(16) -0.0009(13) 0.0000(12) 0.0000(12)
C00M 0.059(2) 0.0469(19) 0.0474(18) 0.0000(15) -0.0064(15) -0.0027(15)
C00N 0.0454(18) 0.073(3) 0.060(2) 0.011(2) 0.0032(15) 0.0112(18)
C00O 0.054(2) 0.073(3) 0.0465(18) -0.0044(19) -0.0003(15) -0.0147(19)
O00P 0.186(5) 0.099(3) 0.071(2) 0.020(2) -0.051(3) -0.075(3)
C00Q 0.0361(14) 0.0404(17) 0.0476(16) 0.0010(14) 0.0006(12) 0.0000(12)
C00R 0.056(2) 0.0421(19) 0.054(2) -0.0044(16) 0.0068(15) -0.0051(15)
C00S 0.0547(19) 0.052(2) 0.0431(18) -0.0102(15) 0.0055(14) -0.0045(15)
C00T 0.0422(18) 0.067(3) 0.060(2) 0.0089(19) 0.0073(15) -0.0041(17)
C00U 0.0521(19) 0.0430(18) 0.0495(18) 0.0005(14) -0.0033(14) 0.0093(15)
C00V 0.077(3) 0.105(4) 0.049(2) -0.020(3) -0.0015(19) 0.033(3)
C00W 0.066(2) 0.051(2) 0.0481(19) -0.0146(17) 0.0079(16) -0.0028(18)
C00X 0.056(2) 0.067(2) 0.0433(18) -0.0079(18) 0.0046(14) 0.0050(18)
C00Y 0.069(3) 0.072(3) 0.084(3) 0.013(3) 0.003(2) -0.021(2)
C00Z 0.072(2) 0.0385(18) 0.0499(19) 0.0025(15) 0.0060(17) 0.0023(16)
C010 0.058(2) 0.077(3) 0.0458(19) -0.0143(19) -0.0033(15) 0.018(2)
C011 0.052(2) 0.049(2) 0.069(2) 0.0153(18) 0.0069(17) -0.0035(16)
C012 0.072(3) 0.136(6) 0.046(2) 0.002(3) 0.0087(19) 0.035(3)
C013 0.126(5) 0.101(5) 0.052(2) 0.017(3) -0.024(3) -0.012(4)
C014 0.061(2) 0.055(2) 0.084(3) 0.023(2) 0.004(2) 0.0102(19)
C015 0.054(2) 0.069(3) 0.0521(19) -0.0093(18) 0.0013(15) -0.0100(18)
C016 0.059(2) 0.075(3) 0.065(2) 0.003(2) 0.0039(18) -0.005(2)
C017 0.056(2) 0.089(4) 0.082(3) 0.006(3) -0.001(2) -0.015(2)
C018 0.091(4) 0.073(3) 0.080(3) 0.009(3) 0.004(3) -0.004(3)
C019 0.102(4) 0.123(6) 0.083(4) 0.048(4) -0.018(3) -0.010(4)
C01A 0.057(3) 0.099(4) 0.107(4) 0.004(4) -0.003(3) 0.003(3)
C01B 0.069(3) 0.077(3) 0.056(2) 0.001(2) 0.0093(19) 0.005(2)
C01C 0.112(4) 0.100(5) 0.080(3) -0.005(3) 0.027(3) 0.048(4)
C01D 0.079(3) 0.080(4) 0.089(4) 0.001(3) -0.019(3) 0.003(3)
C01E 0.066(3) 0.109(4) 0.065(3) 0.023(3) 0.012(2) 0.020(3)
C01F 0.111(5) 0.126(6) 0.098(5) 0.046(5) 0.034(4) 0.014(5)
C01G 0.315(17) 0.213(13) 0.086(5) 0.018(7) 0.041(7) 0.188(13)

loop_
_atom_type_symbol
_atom_type_description
_atom_type_scat_dispersion_real
_atom_type_scat_dispersion_imag
_atom_type_scat_source
C C 0.0181 0.0091 'International Tables Vol C Tables 4.2.6.8 and 6.1.1.4'
H H 0.0000 0.0000 'International Tables Vol C Tables 4.2.6.8 and 6.1.1.4'
N N 0.0311 0.0180 'International Tables Vol C Tables 4.2.6.8 and 6.1.1.4'
O O 0.0492 0.0322 'International Tables Vol C Tables 4.2.6.8 and 6.1.1.4'
S S 0.3331 0.5567 'International Tables Vol C Tables 4.2.6.8 and 6.1.1.4'

loop_
_geom_angle_atom_site_label_1
_geom_angle_atom_site_label_2
_geom_angle_atom_site_label_3
_geom_angle
_geom_angle_site_symmetry_1
_geom_angle_site_symmetry_3
_geom_angle_publ_flag
O004 S01 N008 106.53(19) . . ?
O004 S01 C00H 110.79(18) . . ?
O006 S01 O004 118.6(2) . . ?
O006 S01 N008 109.67(18) . . ?
O006 S01 C00H 112.17(19) . . ?
N008 S01 C00H 96.66(15) . . ?
O009 S02 N00C 109.8(2) . . ?
O009 S02 C010 111.8(2) . . ?
N00C S02 C010 96.63(18) . . ?
O00F S02 O009 118.2(3) . . ?
O00F S02 N00C 105.9(2) . . ?
O00F S02 C010 112.2(3) . . ?
C00M O005 C013 117.8(4) . . ?
C00L N008 S01 109.0(2) . . ?
C00Q N008 S01 116.8(2) . . ?
C00Q N008 C00L 61.5(2) . . ?
C00W O00A C01C 116.5(4) . . ?
C00G N00C S02 118.8(3) . . ?
C00G N00C C00S 59.8(3) . . ?
C00S N00C S02 108.9(3) . . ?
O003 C00D C00E 122.8(3) . . ?
O003 C00D C00Q 119.5(3) . . ?
C00E C00D C00Q 117.6(3) . . ?
C00I C00E C00D 121.8(3) . . ?
C011 C00E C00D 118.8(3) . . ?
C011 C00E C00I 119.4(3) . . ?
N00C C00G H00G 112.9 . . ?
N00C C00G C00O 124.6(3) . . ?
N00C C00G C00S 60.6(3) . . ?
C00O C00G H00G 112.9 . . ?
C00S C00G H00G 112.9 . . ?
C00S C00G C00O 123.3(3) . . ?
C00J C00H S01 110.4(3) . . ?
C00U C00H S01 127.2(3) . . ?
C00U C00H C00J 122.3(3) . . ?
C00E C00I H00I 120.1 . . ?
C00T C00I C00E 119.9(4) . . ?
C00T C00I H00I 120.1 . . ?
C00H C00J C00L 112.8(3) . . ?
C00K C00J C00H 119.4(3) . . ?
C00K C00J C00L 127.8(3) . . ?
C00J C00K H00K 120.2 . . ?
C00J C00K C00R 119.6(3) . . ?
C00R C00K H00K 120.2 . . ?
N008 C00L C00J 111.0(3) . . ?
N008 C00L C00M 116.7(3) . . ?
N008 C00L C00Q 58.5(2) . . ?
C00J C00L C00M 118.4(3) . . ?
C00J C00L C00Q 115.8(3) . . ?
C00M C00L C00Q 121.5(3) . . ?
O005 C00M C00L 111.8(3) . . ?
O00P C00M O005 125.5(4) . . ?
O00P C00M C00L 122.7(4) . . ?
C00T C00N H00N 119.9 . . ?
C00T C00N C014 120.3(4) . . ?
C014 C00N H00N 119.9 . . ?
O00B C00O C00G 119.4(4) . . ?
O00B C00O C015 123.6(4) . . ?
C015 C00O C00G 116.8(4) . . ?
N008 C00Q C00D 114.8(3) . . ?
N008 C00Q C00L 60.0(2) . . ?
N008 C00Q H00Q 115.2 . . ?
C00D C00Q C00L 124.5(3) . . ?
C00D C00Q H00Q 115.2 . . ?
C00L C00Q H00Q 115.2 . . ?
C00K C00R C00Y 120.4(4) . . ?
C00Z C00R C00K 119.7(3) . . ?
C00Z C00R C00Y 119.9(4) . . ?
N00C C00S C00W 112.4(3) . . ?
N00C C00S C00X 110.6(3) . . ?
C00G C00S N00C 59.6(3) . . ?
C00G C00S C00W 117.5(3) . . ?
C00G C00S C00X 119.1(3) . . ?
C00X C00S C00W 120.4(4) . . ?
C00I C00T H00T 120.0 . . ?
C00N C00T C00I 120.1(4) . . ?
C00N C00T H00T 120.0 . . ?
C00H C00U H00U 121.2 . . ?
C00H C00U C00Z 117.5(3) . . ?
C00Z C00U H00U 121.2 . . ?
C010 C00V H00V 120.9 . . ?
C012 C00V H00V 120.9 . . ?
C012 C00V C010 118.3(5) . . ?
O007 C00W O00A 125.4(4) . . ?
O007 C00W C00S 122.9(4) . . ?
O00A C00W C00S 111.6(3) . . ?
C010 C00X C00S 113.5(4) . . ?
C010 C00X C01B 118.8(4) . . ?
C01B C00X C00S 127.7(4) . . ?
C00R C00Y H00A 109.5 . . ?
C00R C00Y H00B 109.5 . . ?
C00R C00Y H00C 109.5 . . ?
H00A C00Y H00B 109.5 . . ?
H00A C00Y H00C 109.5 . . ?
H00B C00Y H00C 109.5 . . ?
C00R C00Z H00Z 119.2 . . ?
C00U C00Z C00R 121.5(4) . . ?
C00U C00Z H00Z 119.2 . . ?
C00V C010 S02 127.2(4) . . ?
C00X C010 S02 110.4(3) . . ?
C00X C010 C00V 122.4(5) . . ?
C00E C011 H011 120.1 . . ?
C014 C011 C00E 119.8(4) . . ?
C014 C011 H011 120.1 . . ?
C00V C012 H012 119.3 . . ?
C00V C012 C01E 121.4(4) . . ?
C01E C012 H012 119.3 . . ?
O005 C013 H01A 109.8 . . ?
O005 C013 H01B 109.8 . . ?
H01A C013 H01B 108.3 . . ?
C019 C013 O005 109.2(5) . . ?
C019 C013 H01A 109.8 . . ?
C019 C013 H01B 109.8 . . ?
C00N C014 C011 120.5(4) . . ?
C00N C014 H014 119.7 . . ?
C011 C014 H014 119.7 . . ?
C016 C015 C00O 122.9(4) . . ?
C016 C015 C017 119.1(5) . . ?
C017 C015 C00O 118.0(4) . . ?
C015 C016 H016 120.0 . . ?
C015 C016 C018 120.1(5) . . ?
C018 C016 H016 120.0 . . ?
C015 C017 H017 119.9 . . ?
C01A C017 C015 120.2(5) . . ?
C01A C017 H017 119.9 . . ?
C016 C018 H018 119.8 . . ?
C01D C018 C016 120.4(6) . . ?
C01D C018 H018 119.8 . . ?
C013 C019 H01C 109.5 . . ?
C013 C019 H01D 109.5 . . ?
C013 C019 H01E 109.5 . . ?
H01C C019 H01D 109.5 . . ?
H01C C019 H01E 109.5 . . ?
H01D C019 H01E 109.5 . . ?
C017 C01A H01F 119.5 . . ?
C017 C01A C01D 120.9(5) . . ?
C01D C01A H01F 119.5 . . ?
C00X C01B H01G 120.4 . . ?
C00X C01B C01E 119.2(5) . . ?
C01E C01B H01G 120.4 . . ?
O00A C01C H01H 110.0 . . ?
O00A C01C H01I 110.0 . . ?
H01H C01C H01I 108.4 . . ?
C01G C01C O00A 108.3(6) . . ?
C01G C01C H01H 110.0 . . ?
C01G C01C H01I 110.0 . . ?
C018 C01D H01J 120.3 . . ?
C01A C01D C018 119.4(6) . . ?
C01A C01D H01J 120.3 . . ?
C012 C01E C01B 119.8(6) . . ?
C012 C01E C01F 121.5(5) . . ?
C01B C01E C01F 118.7(7) . . ?
C01E C01F H01K 109.5 . . ?
C01E C01F H01L 109.5 . . ?
C01E C01F H01M 109.5 . . ?
H01K C01F H01L 109.5 . . ?
H01K C01F H01M 109.5 . . ?
H01L C01F H01M 109.5 . . ?
C01C C01G H01N 109.5 . . ?
C01C C01G H01O 109.5 . . ?
C01C C01G H01P 109.5 . . ?
H01N C01G H01O 109.5 . . ?
H01N C01G H01P 109.5 . . ?
H01O C01G H01P 109.5 . . ?

loop_
_geom_bond_atom_site_label_1
_geom_bond_atom_site_label_2
_geom_bond_distance
_geom_bond_site_symmetry_2
_geom_bond_publ_flag
S01 O004 1.424(3) . ?
S01 O006 1.419(3) . ?
S01 N008 1.689(3) . ?
S01 C00H 1.750(4) . ?
S02 O009 1.419(4) . ?
S02 N00C 1.693(3) . ?
S02 O00F 1.410(4) . ?
S02 C010 1.763(6) . ?
O003 C00D 1.207(5) . ?
O005 C00M 1.294(5) . ?
O005 C013 1.451(5) . ?
O007 C00W 1.184(5) . ?
N008 C00L 1.493(4) . ?
N008 C00Q 1.470(4) . ?
O00A C00W 1.313(6) . ?
O00A C01C 1.449(6) . ?
O00B C00O 1.214(5) . ?
N00C C00G 1.482(5) . ?
N00C C00S 1.497(6) . ?
C00D C00E 1.485(5) . ?
C00D C00Q 1.509(5) . ?
C00E C00I 1.390(5) . ?
C00E C011 1.390(6) . ?
C00G H00G 0.9800 . ?
C00G C00O 1.525(6) . ?
C00G C00S 1.484(6) . ?
C00H C00J 1.389(5) . ?
C00H C00U 1.374(5) . ?
C00I H00I 0.9300 . ?
C00I C00T 1.387(5) . ?
C00J C00K 1.382(5) . ?
C00J C00L 1.494(5) . ?
C00K H00K 0.9300 . ?
C00K C00R 1.390(5) . ?
C00L C00M 1.513(5) . ?
C00L C00Q 1.515(5) . ?
C00M O00P 1.167(6) . ?
C00N H00N 0.9300 . ?
C00N C00T 1.372(7) . ?
C00N C014 1.372(6) . ?
C00O C015 1.478(7) . ?
C00Q H00Q 0.9800 . ?
C00R C00Y 1.500(6) . ?
C00R C00Z 1.388(6) . ?
C00S C00W 1.520(5) . ?
C00S C00X 1.505(5) . ?
C00T H00T 0.9300 . ?
C00U H00U 0.9300 . ?
C00U C00Z 1.388(6) . ?
C00V H00V 0.9300 . ?
C00V C010 1.382(7) . ?
C00V C012 1.356(10) . ?
C00X C010 1.368(6) . ?
C00X C01B 1.386(7) . ?
C00Y H00A 0.9600 . ?
C00Y H00B 0.9600 . ?
C00Y H00C 0.9600 . ?
C00Z H00Z 0.9300 . ?
C011 H011 0.9300 . ?
C011 C014 1.380(6) . ?
C012 H012 0.9300 . ?
C012 C01E 1.376(10) . ?
C013 H01A 0.9700 . ?
C013 H01B 0.9700 . ?
C013 C019 1.422(10) . ?
C014 H014 0.9300 . ?
C015 C016 1.379(7) . ?
C015 C017 1.388(6) . ?
C016 H016 0.9300 . ?
C016 C018 1.383(8) . ?
C017 H017 0.9300 . ?
C017 C01A 1.365(9) . ?
C018 H018 0.9300 . ?
C018 C01D 1.374(9) . ?
C019 H01C 0.9600 . ?
C019 H01D 0.9600 . ?
C019 H01E 0.9600 . ?
C01A H01F 0.9300 . ?
C01A C01D 1.372(9) . ?
C01B H01G 0.9300 . ?
C01B C01E 1.397(7) . ?
C01C H01H 0.9700 . ?
C01C H01I 0.9700 . ?
C01C C01G 1.423(12) . ?
C01D H01J 0.9300 . ?
C01E C01F 1.507(10) . ?
C01F H01K 0.9600 . ?
C01F H01L 0.9600 . ?
C01F H01M 0.9600 . ?
C01G H01N 0.9600 . ?
C01G H01O 0.9600 . ?
C01G H01P 0.9600 . ?
